data_4511991
loop_
_publ_author_name
'Chen, Qiang'
'Jia, Yan-Yuan'
'Chang, Ze'
'Wang, Ting-Ting'
'Zhou, Bo-Yu'
'Feng, Rui'
'Bu, Xian-He'

_publ_section_title
;
 Pillared Metal--Organic Frameworks Based on 63Layers: Structure
 Modulation and Sorption Properties
;
_journal_issue 10
_journal_name_full 'Crystal Growth &amp; Design'
_journal_page_first 5189
_journal_paper_doi 10.1021/cg500975j
_journal_volume 14
_journal_year 2014
_chemical_formula_sum 'C50 H39 Co N7 O6'
_chemical_formula_weight 892.81
_chemical_name_systematic
; 
 ? 
;
_space_group_IT_number 14
_symmetry_cell_setting monoclinic
_symmetry_space_group_name_Hall '-P 2ybc'
_symmetry_space_group_name_H-M 'P 1 21/c 1'
_atom_sites_solution_hydrogens geom
_atom_sites_solution_primary direct
_atom_sites_solution_secondary difmap
_audit_creation_method SHELXL-97
_cell_angle_alpha 90.00
_cell_angle_beta 104.61(3)
_cell_angle_gamma 90.00
_cell_formula_units_Z 4
_cell_length_a 14.614(3)
_cell_length_b 32.604(7)
_cell_length_c 9.1030(18)
_cell_measurement_temperature 113(2)
_cell_volume 4197.1(16)
_computing_structure_refinement 'SHELXL-97 (Sheldrick, 1997)'
_computing_structure_solution 'SHELXS-97 (Sheldrick, 1990)'
_diffrn_ambient_temperature 113(2)
_diffrn_measured_fraction_theta_full 0.996
_diffrn_measured_fraction_theta_max 0.996
_diffrn_radiation_monochromator graphite
_diffrn_radiation_source 'fine-focus sealed tube'
_diffrn_radiation_type MoK\a
_diffrn_radiation_wavelength 0.71073
_diffrn_reflns_av_R_equivalents 0.0675
_diffrn_reflns_av_sigmaI/netI 0.0659
_diffrn_reflns_limit_h_max 17
_diffrn_reflns_limit_h_min -17
_diffrn_reflns_limit_k_max 38
_diffrn_reflns_limit_k_min -38
_diffrn_reflns_limit_l_max 10
_diffrn_reflns_limit_l_min -10
_diffrn_reflns_number 30651
_diffrn_reflns_theta_full 25.01
_diffrn_reflns_theta_max 25.01
_diffrn_reflns_theta_min 1.25
_exptl_absorpt_coefficient_mu 0.471
_exptl_absorpt_correction_T_max 0.9117
_exptl_absorpt_correction_T_min 0.9117
_exptl_absorpt_correction_type multi-scan
_exptl_crystal_colour red
_exptl_crystal_density_diffrn 1.413
_exptl_crystal_density_method 'not measured'
_exptl_crystal_description block
_exptl_crystal_F_000 1852
_exptl_crystal_size_max 0.20
_exptl_crystal_size_mid 0.20
_exptl_crystal_size_min 0.20
_refine_diff_density_max 0.696
_refine_diff_density_min -0.696
_refine_diff_density_rms 0.092
_refine_ls_extinction_coef 0.0098(8)
_refine_ls_extinction_expression Fc^*^=kFc[1+0.001xFc^2^\l^3^/sin(2\q)]^-1/4^
_refine_ls_extinction_method SHELXL
_refine_ls_goodness_of_fit_ref 1.112
_refine_ls_hydrogen_treatment mixed
_refine_ls_matrix_type full
_refine_ls_number_parameters 590
_refine_ls_number_reflns 7376
_refine_ls_number_restraints 0
_refine_ls_restrained_S_all 1.112
_refine_ls_R_factor_all 0.0830
_refine_ls_R_factor_gt 0.0604
_refine_ls_shift/su_max 0.001
_refine_ls_shift/su_mean 0.000
_refine_ls_structure_factor_coef Fsqd
_refine_ls_weighting_details 'calc w=1/[\s^2^(Fo^2^)+(0.0793P)^2^+1.8872P] where P=(Fo^2^+2Fc^2^)/3'
_refine_ls_weighting_scheme calc
_refine_ls_wR_factor_gt 0.1464
_refine_ls_wR_factor_ref 0.1627
_reflns_number_gt 5660
_reflns_number_total 7376
_reflns_threshold_expression >2sigma(I)
_cod_data_source_file cg500975j_si_002.cif
_cod_data_source_block 3
_cod_depositor_comments
;
The following automatic conversions were performed:

'_exptl_absorpt_correction_type' value 'Multi-scan' changed to
'multi-scan' according to
/home/saulius/struct/COD-crude-data--automatic-downloads/rss-feeds/ACS/lib/dictionaries/cif_core.dic
dictionary named 'cif_core.dic' version 2.4.2 from 2011-04-26.

Automatic conversion script
Id: cif_fix_values 2281 2013-09-26 08:29:07Z andrius 

 Adding full bibliography for 4511989--4511992.cif.
;
_cod_original_cell_volume 4197.1(15)
_cod_original_sg_symbol_H-M P21/c
_cod_database_code 4511991

loop_
_symmetry_equiv_pos_as_xyz
'x, y, z'
'-x, y+1/2, -z+1/2'
'-x, -y, -z'
'x, -y-1/2, z-1/2'

loop_
_atom_site_label
_atom_site_type_symbol
_atom_site_fract_x
_atom_site_fract_y
_atom_site_fract_z
_atom_site_U_iso_or_equiv
_atom_site_adp_type
_atom_site_occupancy
_atom_site_symmetry_multiplicity
_atom_site_calc_flag
_atom_site_refinement_flags
_atom_site_disorder_assembly
_atom_site_disorder_group
Co1 Co 0.76573(3) 0.124221(13) 1.10413(5) 0.02278(17) Uani 1 1 d . . .
C1 C 0.8807(2) 0.17964(10) 0.9359(4) 0.0243(7) Uani 1 1 d . . .
H1 H 0.9253 0.1584 0.9362 0.029 Uiso 1 1 calc R . .
C2 C 0.8073(2) 0.23940(11) 0.8967(4) 0.0281(8) Uani 1 1 d . . .
H2 H 0.7906 0.2669 0.8673 0.034 Uiso 1 1 calc R . .
C3 C 0.7611(2) 0.21338(10) 0.9706(4) 0.0270(8) Uani 1 1 d . . .
H3 H 0.7050 0.2199 1.0003 0.032 Uiso 1 1 calc R . .
C4 C 0.9544(2) 0.23190(10) 0.8011(4) 0.0233(7) Uani 1 1 d . . .
C5 C 1.0031(2) 0.20440(10) 0.7337(4) 0.0250(7) Uani 1 1 d . . .
H5 H 0.9877 0.1761 0.7308 0.030 Uiso 1 1 calc R . .
C6 C 1.0746(2) 0.21812(10) 0.6701(4) 0.0249(7) Uani 1 1 d . . .
H6 H 1.1076 0.1990 0.6238 0.030 Uiso 1 1 calc R . .
C7 C 1.0988(2) 0.25984(10) 0.6732(4) 0.0225(7) Uani 1 1 d . . .
C8 C 1.0465(2) 0.28696(10) 0.7397(4) 0.0247(7) Uani 1 1 d . . .
H8 H 1.0606 0.3154 0.7416 0.030 Uiso 1 1 calc R . .
C9 C 0.9753(2) 0.27363(10) 0.8021(4) 0.0260(8) Uani 1 1 d . . .
H9 H 0.9407 0.2927 0.8457 0.031 Uiso 1 1 calc R . .
C10 C 1.1774(2) 0.27436(10) 0.6098(4) 0.0243(7) Uani 1 1 d . . .
C11 C 1.2490(2) 0.24743(10) 0.5909(4) 0.0239(7) Uani 1 1 d . . .
H11 H 1.2440 0.2191 0.6113 0.029 Uiso 1 1 calc R . .
C12 C 1.3265(2) 0.26121(10) 0.5434(4) 0.0246(7) Uani 1 1 d . . .
C13 C 1.3338(2) 0.30306(10) 0.5127(4) 0.0260(8) Uani 1 1 d . . .
H13 H 1.3874 0.3128 0.4819 0.031 Uiso 1 1 calc R . .
C14 C 1.2635(2) 0.33064(10) 0.5265(4) 0.0244(7) Uani 1 1 d . . .
C15 C 1.1857(2) 0.31613(10) 0.5738(4) 0.0251(7) Uani 1 1 d . . .
H15 H 1.1372 0.3348 0.5819 0.030 Uiso 1 1 calc R . .
C16 C 1.4049(2) 0.23386(10) 0.5264(4) 0.0248(7) Uani 1 1 d . . .
C17 C 1.3909(2) 0.20200(10) 0.4212(4) 0.0248(7) Uani 1 1 d . . .
H17 H 1.3286 0.1955 0.3649 0.030 Uiso 1 1 calc R . .
C18 C 1.4667(2) 0.17971(10) 0.3975(4) 0.0249(7) Uani 1 1 d . . .
H18 H 1.4562 0.1578 0.3264 0.030 Uiso 1 1 calc R . .
C19 C 1.5584(2) 0.18958(10) 0.4781(4) 0.0239(7) Uani 1 1 d . . .
C20 C 1.5739(2) 0.21981(11) 0.5887(4) 0.0294(8) Uani 1 1 d . . .
H20 H 1.6361 0.2255 0.6477 0.035 Uiso 1 1 calc R . .
C21 C 1.4976(2) 0.24156(11) 0.6118(4) 0.0293(8) Uani 1 1 d . . .
H21 H 1.5081 0.2623 0.6876 0.035 Uiso 1 1 calc R . .
C22 C 1.6464(2) 0.16451(10) 0.2970(4) 0.0245(7) Uani 1 1 d . . .
H22 H 1.5984 0.1706 0.2079 0.029 Uiso 1 1 calc R . .
C23 C 1.7226(3) 0.15830(11) 0.5384(4) 0.0306(8) Uani 1 1 d . . .
H23 H 1.7386 0.1591 0.6462 0.037 Uiso 1 1 calc R . .
C24 C 1.7782(2) 0.14546(11) 0.4492(4) 0.0287(8) Uani 1 1 d . . .
H24 H 1.8407 0.1352 0.4852 0.034 Uiso 1 1 calc R . .
C25 C 1.2725(2) 0.37469(10) 0.4883(4) 0.0246(7) Uani 1 1 d . . .
C26 C 1.3611(3) 0.39371(10) 0.5209(4) 0.0276(8) Uani 1 1 d . . .
H26 H 1.4154 0.3786 0.5716 0.033 Uiso 1 1 calc R . .
C27 C 1.3716(3) 0.43417(10) 0.4811(4) 0.0292(8) Uani 1 1 d . . .
H27 H 1.4323 0.4466 0.5037 0.035 Uiso 1 1 calc R . .
C28 C 1.2917(2) 0.45621(10) 0.4075(4) 0.0263(8) Uani 1 1 d . . .
C29 C 1.2028(3) 0.43861(10) 0.3743(4) 0.0274(8) Uani 1 1 d . . .
H29 H 1.1488 0.4540 0.3243 0.033 Uiso 1 1 calc R . .
C30 C 1.1936(2) 0.39788(10) 0.4151(4) 0.0275(8) Uani 1 1 d . . .
H30 H 1.1327 0.3857 0.3928 0.033 Uiso 1 1 calc R . .
C31 C 1.2470(3) 0.53002(10) 0.3854(4) 0.0270(8) Uani 1 1 d . . .
H31 H 1.1934 0.5276 0.4259 0.032 Uiso 1 1 calc R . .
C32 C 1.3734(3) 0.51375(11) 0.3054(5) 0.0382(9) Uani 1 1 d . . .
H32 H 1.4231 0.4989 0.2799 0.046 Uiso 1 1 calc R . .
C33 C 1.3571(3) 0.55477(11) 0.2909(5) 0.0362(9) Uani 1 1 d . . .
H33 H 1.3945 0.5737 0.2521 0.043 Uiso 1 1 calc R . .
C34 C 0.6231(2) 0.11657(10) 0.8660(4) 0.0274(8) Uani 1 1 d . . .
C35 C 0.5288(2) 0.11247(10) 0.7525(4) 0.0253(7) Uani 1 1 d . . .
C36 C 0.4582(2) 0.14024(11) 0.7590(4) 0.0275(8) Uani 1 1 d . . .
H36 H 0.4720 0.1626 0.8279 0.033 Uiso 1 1 calc R . .
C37 C 0.3674(3) 0.13571(11) 0.6658(4) 0.0282(8) Uani 1 1 d . . .
H37 H 0.3198 0.1549 0.6727 0.034 Uiso 1 1 calc R . .
C38 C 0.3451(2) 0.10352(10) 0.5624(4) 0.0270(8) Uani 1 1 d . . .
C39 C 0.4172(3) 0.07630(11) 0.5534(4) 0.0329(9) Uani 1 1 d . . .
H39 H 0.4040 0.0544 0.4822 0.039 Uiso 1 1 calc R . .
C40 C 0.5083(3) 0.08060(11) 0.6472(4) 0.0326(9) Uani 1 1 d . . .
H40 H 0.5565 0.0618 0.6391 0.039 Uiso 1 1 calc R . .
C41 C 0.2462(2) 0.09924(10) 0.4658(4) 0.0283(8) Uani 1 1 d . . .
C42 C 0.1705(3) 0.11365(11) 0.5188(4) 0.0336(9) Uani 1 1 d . . .
H42 H 0.1824 0.1253 0.6175 0.040 Uiso 1 1 calc R . .
C43 C 0.0780(3) 0.11139(12) 0.4307(5) 0.0357(9) Uani 1 1 d . . .
H43 H 0.0277 0.1216 0.4691 0.043 Uiso 1 1 calc R . .
C44 C 0.0588(2) 0.09406(12) 0.2855(4) 0.0322(9) Uani 1 1 d . A .
C45 C 0.1339(3) 0.07897(13) 0.2338(4) 0.0370(9) Uani 1 1 d . . .
H45 H 0.1218 0.0664 0.1366 0.044 Uiso 1 1 calc R . .
C46 C 0.2266(3) 0.08189(12) 0.3218(4) 0.0333(9) Uani 1 1 d . . .
H46 H 0.2769 0.0719 0.2830 0.040 Uiso 1 1 calc R . .
C47 C -0.0410(3) 0.09323(16) 0.1855(5) 0.0476(12) Uani 1 1 d . . .
C48 C 0.8959(3) 0.08481(11) 0.7344(4) 0.0339(9) Uani 1 1 d . . .
H48 H 0.8579 0.0941 0.7984 0.041 Uiso 1 1 calc R . .
C49 C 0.9253(4) 0.03311(15) 0.5597(7) 0.0689(15) Uani 1 1 d . . .
H49A H 0.8911 0.0352 0.4525 0.103 Uiso 1 1 calc R . .
H49B H 0.9377 0.0042 0.5869 0.103 Uiso 1 1 calc R . .
H49C H 0.9854 0.0479 0.5765 0.103 Uiso 1 1 calc R . .
C50 C 0.7838(4) 0.02943(16) 0.6604(7) 0.0725(17) Uani 1 1 d . . .
H50A H 0.8004 0.0024 0.7066 0.109 Uiso 1 1 calc R . .
H50B H 0.7431 0.0260 0.5576 0.109 Uiso 1 1 calc R . .
H50C H 0.7502 0.0453 0.7219 0.109 Uiso 1 1 calc R . .
N1 N 0.80762(19) 0.17624(8) 0.9961(3) 0.0247(6) Uani 1 1 d . . .
N2 N 0.88385(19) 0.21744(8) 0.8732(3) 0.0239(6) Uani 1 1 d . . .
N3 N 1.7308(2) 0.14939(8) 0.2981(3) 0.0244(6) Uani 1 1 d . . .
N4 N 1.6380(2) 0.17007(9) 0.4415(3) 0.0249(6) Uani 1 1 d . . .
N5 N 1.2781(2) 0.56487(8) 0.3408(3) 0.0276(7) Uani 1 1 d . . .
N6 N 1.3026(2) 0.49822(8) 0.3649(3) 0.0281(7) Uani 1 1 d . . .
N7 N 0.8688(2) 0.05088(9) 0.6531(4) 0.0384(8) Uani 1 1 d . . .
O1 O 0.62586(17) 0.13771(8) 0.9848(3) 0.0310(6) Uani 1 1 d . . .
O2 O 0.69468(17) 0.09861(8) 0.8456(3) 0.0363(6) Uani 1 1 d . . .
O3 O -0.09992(19) 0.11581(9) 0.2259(4) 0.0510(8) Uani 1 1 d . . .
O4 O -0.0580(6) 0.0839(8) 0.0660(9) 0.041(4) Uani 0.47(4) 1 d P A 1
O4' O -0.0608(4) 0.0602(8) 0.0765(8) 0.038(4) Uani 0.53(4) 1 d P A 2
O5 O 0.9671(2) 0.10507(8) 0.7322(3) 0.0453(7) Uani 1 1 d . . .
O1W O 0.9628(5) 0.9991(2) 0.0545(8) 0.163(3) Uani 1 1 d . . .

loop_
_atom_site_aniso_label
_atom_site_aniso_U_11
_atom_site_aniso_U_22
_atom_site_aniso_U_33
_atom_site_aniso_U_23
_atom_site_aniso_U_13
_atom_site_aniso_U_12
Co1 0.0202(3) 0.0214(3) 0.0282(3) 0.00028(18) 0.0089(2) 0.00051(18)
C1 0.0225(17) 0.0243(17) 0.0259(18) 0.0014(14) 0.0058(15) -0.0027(14)
C2 0.0261(18) 0.0233(18) 0.037(2) 0.0038(15) 0.0120(16) 0.0038(14)
C3 0.0260(17) 0.0249(18) 0.034(2) -0.0030(14) 0.0142(16) 0.0005(14)
C4 0.0203(16) 0.0289(18) 0.0202(16) 0.0024(14) 0.0042(14) -0.0011(14)
C5 0.0268(18) 0.0197(16) 0.0294(18) 0.0020(13) 0.0086(15) 0.0007(14)
C6 0.0269(18) 0.0234(17) 0.0263(18) 0.0001(14) 0.0099(15) 0.0024(14)
C7 0.0220(16) 0.0221(17) 0.0231(17) 0.0025(13) 0.0051(14) 0.0004(13)
C8 0.0306(18) 0.0192(16) 0.0259(18) -0.0005(13) 0.0100(15) -0.0015(14)
C9 0.0282(18) 0.0248(17) 0.0256(18) 0.0022(14) 0.0077(15) 0.0015(14)
C10 0.0277(18) 0.0224(17) 0.0228(17) 0.0019(13) 0.0064(15) -0.0013(14)
C11 0.0284(18) 0.0183(16) 0.0276(18) 0.0007(13) 0.0120(15) -0.0013(14)
C12 0.0265(17) 0.0228(17) 0.0249(17) -0.0020(14) 0.0075(15) 0.0014(14)
C13 0.0279(18) 0.0239(17) 0.0290(18) 0.0016(14) 0.0126(15) -0.0030(15)
C14 0.0260(17) 0.0221(17) 0.0258(18) 0.0009(13) 0.0077(15) -0.0003(14)
C15 0.0268(18) 0.0231(17) 0.0272(18) 0.0007(14) 0.0102(15) 0.0030(14)
C16 0.0254(17) 0.0210(17) 0.0306(18) 0.0027(14) 0.0119(15) -0.0029(14)
C17 0.0242(17) 0.0256(17) 0.0267(18) 0.0011(14) 0.0102(15) -0.0001(14)
C18 0.0296(18) 0.0223(17) 0.0232(17) -0.0007(13) 0.0073(15) -0.0008(14)
C19 0.0239(17) 0.0248(17) 0.0273(18) 0.0039(13) 0.0144(15) 0.0044(14)
C20 0.0243(18) 0.0311(19) 0.032(2) -0.0035(15) 0.0057(16) -0.0043(15)
C21 0.0296(19) 0.0243(18) 0.036(2) -0.0074(15) 0.0121(17) -0.0035(15)
C22 0.0250(17) 0.0245(17) 0.0249(18) -0.0019(14) 0.0079(15) 0.0018(14)
C23 0.0289(19) 0.037(2) 0.0234(19) 0.0024(15) 0.0024(16) 0.0062(16)
C24 0.0254(18) 0.0321(19) 0.0271(19) 0.0054(15) 0.0037(16) 0.0059(15)
C25 0.0284(18) 0.0209(17) 0.0270(18) 0.0012(13) 0.0114(15) -0.0004(14)
C26 0.0294(18) 0.0221(17) 0.0313(19) 0.0024(14) 0.0078(16) 0.0026(15)
C27 0.0285(18) 0.0252(18) 0.036(2) 0.0007(15) 0.0116(16) -0.0011(15)
C28 0.0302(19) 0.0197(17) 0.0315(19) 0.0021(14) 0.0124(16) 0.0000(14)
C29 0.0279(18) 0.0253(18) 0.0305(19) 0.0032(14) 0.0099(16) 0.0018(15)
C30 0.0265(18) 0.0234(18) 0.034(2) 0.0026(14) 0.0099(16) 0.0004(14)
C31 0.0309(19) 0.0222(18) 0.0296(19) 0.0030(14) 0.0108(16) 0.0005(14)
C32 0.044(2) 0.0255(19) 0.054(3) 0.0049(17) 0.030(2) 0.0040(17)
C33 0.037(2) 0.0243(19) 0.055(2) 0.0035(17) 0.026(2) 0.0007(16)
C34 0.0234(18) 0.0282(18) 0.030(2) 0.0044(15) 0.0066(16) -0.0039(15)
C35 0.0224(17) 0.0265(17) 0.0274(18) 0.0027(14) 0.0068(15) -0.0003(14)
C36 0.0296(19) 0.0265(18) 0.0279(19) 0.0004(14) 0.0100(16) 0.0006(15)
C37 0.0252(18) 0.0261(18) 0.034(2) 0.0026(15) 0.0087(16) 0.0043(14)
C38 0.0243(18) 0.0276(18) 0.0292(19) 0.0038(14) 0.0070(15) 0.0026(15)
C39 0.0295(19) 0.0297(19) 0.037(2) -0.0064(16) 0.0046(17) 0.0005(16)
C40 0.0257(18) 0.033(2) 0.038(2) -0.0047(16) 0.0077(17) 0.0043(16)
C41 0.0244(18) 0.0257(18) 0.034(2) 0.0057(14) 0.0059(16) 0.0021(14)
C42 0.0287(19) 0.034(2) 0.037(2) 0.0020(16) 0.0063(17) 0.0008(16)
C43 0.0267(19) 0.038(2) 0.046(2) 0.0078(18) 0.0146(18) 0.0027(17)
C44 0.0227(18) 0.043(2) 0.033(2) 0.0143(16) 0.0103(16) 0.0024(16)
C45 0.0255(19) 0.061(3) 0.0259(19) 0.0002(17) 0.0083(16) -0.0030(18)
C46 0.0223(18) 0.048(2) 0.031(2) 0.0028(17) 0.0098(16) 0.0018(16)
C47 0.027(2) 0.083(3) 0.035(3) 0.020(2) 0.0120(19) 0.000(2)
C48 0.034(2) 0.031(2) 0.035(2) 0.0016(16) 0.0059(17) 0.0062(17)
C49 0.081(4) 0.051(3) 0.095(4) -0.024(3) 0.059(3) -0.007(3)
C50 0.056(3) 0.053(3) 0.120(5) -0.035(3) 0.046(3) -0.023(2)
N1 0.0211(14) 0.0250(15) 0.0281(15) 0.0000(12) 0.0064(13) -0.0008(12)
N2 0.0251(15) 0.0232(14) 0.0249(15) 0.0007(11) 0.0092(12) -0.0017(12)
N3 0.0263(15) 0.0211(14) 0.0265(15) 0.0002(11) 0.0081(13) 0.0012(12)
N4 0.0245(15) 0.0283(15) 0.0227(15) -0.0022(12) 0.0077(12) 0.0005(12)
N5 0.0277(15) 0.0227(15) 0.0329(16) 0.0000(12) 0.0083(13) 0.0021(12)
N6 0.0303(15) 0.0186(14) 0.0383(17) 0.0016(12) 0.0142(14) -0.0007(12)
N7 0.0371(18) 0.0299(17) 0.053(2) -0.0043(15) 0.0197(16) -0.0022(14)
O1 0.0298(13) 0.0355(14) 0.0271(13) -0.0038(11) 0.0060(11) -0.0037(11)
O2 0.0246(13) 0.0421(16) 0.0421(15) -0.0011(12) 0.0083(12) 0.0026(12)
O3 0.0264(14) 0.0455(17) 0.079(2) 0.0245(15) 0.0094(15) 0.0039(13)
O4 0.043(4) 0.038(10) 0.038(4) -0.010(4) 0.005(3) -0.002(4)
O4' 0.020(3) 0.056(12) 0.038(3) -0.015(4) 0.008(2) 0.000(3)
O5 0.0387(16) 0.0360(15) 0.0615(19) 0.0018(14) 0.0134(14) -0.0065(13)
O1W 0.136(6) 0.175(7) 0.200(7) -0.010(5) 0.083(5) -0.007(5)

loop_
_atom_type_symbol
_atom_type_description
_atom_type_scat_dispersion_real
_atom_type_scat_dispersion_imag
_atom_type_scat_source
C C 0.0033 0.0016 'International Tables Vol C Tables 4.2.6.8 and 6.1.1.4'
H H 0.0000 0.0000 'International Tables Vol C Tables 4.2.6.8 and 6.1.1.4'
Co Co 0.3494 0.9721 'International Tables Vol C Tables 4.2.6.8 and 6.1.1.4'
N N 0.0061 0.0033 'International Tables Vol C Tables 4.2.6.8 and 6.1.1.4'
O O 0.0106 0.0060 'International Tables Vol C Tables 4.2.6.8 and 6.1.1.4'

loop_
_geom_angle_atom_site_label_1
_geom_angle_atom_site_label_2
_geom_angle_atom_site_label_3
_geom_angle
_geom_angle_site_symmetry_1
_geom_angle_site_symmetry_3
O3 Co1 O1 175.41(12) 1_656 .
O3 Co1 N3 90.00(13) 1_656 1_456
O1 Co1 N3 86.72(10) . 1_456
O3 Co1 N1 90.51(11) 1_656 .
O1 Co1 N1 87.14(10) . .
N3 Co1 N1 103.53(11) 1_456 .
O3 Co1 N5 93.20(11) 1_656 2_746
O1 Co1 N5 90.03(10) . 2_746
N3 Co1 N5 90.34(11) 1_456 2_746
N1 Co1 N5 165.64(11) . 2_746
N1 C1 N2 111.4(3) . .
N1 C1 H1 124.3 . .
N2 C1 H1 124.3 . .
C3 C2 N2 105.9(3) . .
C3 C2 H2 127.1 . .
N2 C2 H2 127.1 . .
C2 C3 N1 110.2(3) . .
C2 C3 H3 124.9 . .
N1 C3 H3 124.9 . .
C5 C4 C9 120.0(3) . .
C5 C4 N2 120.0(3) . .
C9 C4 N2 119.9(3) . .
C4 C5 C6 120.1(3) . .
C4 C5 H5 119.9 . .
C6 C5 H5 119.9 . .
C5 C6 C7 121.0(3) . .
C5 C6 H6 119.5 . .
C7 C6 H6 119.5 . .
C8 C7 C6 117.3(3) . .
C8 C7 C10 121.7(3) . .
C6 C7 C10 121.0(3) . .
C9 C8 C7 122.0(3) . .
C9 C8 H8 119.0 . .
C7 C8 H8 119.0 . .
C8 C9 C4 119.5(3) . .
C8 C9 H9 120.2 . .
C4 C9 H9 120.2 . .
C11 C10 C15 117.6(3) . .
C11 C10 C7 121.3(3) . .
C15 C10 C7 121.1(3) . .
C12 C11 C10 121.8(3) . .
C12 C11 H11 119.1 . .
C10 C11 H11 119.1 . .
C11 C12 C13 119.2(3) . .
C11 C12 C16 123.3(3) . .
C13 C12 C16 117.5(3) . .
C14 C13 C12 120.9(3) . .
C14 C13 H13 119.6 . .
C12 C13 H13 119.6 . .
C15 C14 C13 119.1(3) . .
C15 C14 C25 121.7(3) . .
C13 C14 C25 119.3(3) . .
C14 C15 C10 121.5(3) . .
C14 C15 H15 119.3 . .
C10 C15 H15 119.3 . .
C17 C16 C21 117.9(3) . .
C17 C16 C12 122.3(3) . .
C21 C16 C12 119.7(3) . .
C18 C17 C16 120.9(3) . .
C18 C17 H17 119.5 . .
C16 C17 H17 119.5 . .
C17 C18 C19 119.8(3) . .
C17 C18 H18 120.1 . .
C19 C18 H18 120.1 . .
C20 C19 C18 120.5(3) . .
C20 C19 N4 119.2(3) . .
C18 C19 N4 120.2(3) . .
C21 C20 C19 119.0(3) . .
C21 C20 H20 120.5 . .
C19 C20 H20 120.5 . .
C20 C21 C16 121.8(3) . .
C20 C21 H21 119.1 . .
C16 C21 H21 119.1 . .
N3 C22 N4 110.6(3) . .
N3 C22 H22 124.7 . .
N4 C22 H22 124.7 . .
C24 C23 N4 106.2(3) . .
C24 C23 H23 126.9 . .
N4 C23 H23 126.9 . .
C23 C24 N3 110.1(3) . .
C23 C24 H24 125.0 . .
N3 C24 H24 125.0 . .
C30 C25 C26 118.0(3) . .
C30 C25 C14 121.4(3) . .
C26 C25 C14 120.6(3) . .
C27 C26 C25 121.6(3) . .
C27 C26 H26 119.2 . .
C25 C26 H26 119.2 . .
C26 C27 C28 118.9(3) . .
C26 C27 H27 120.6 . .
C28 C27 H27 120.6 . .
C29 C28 C27 121.3(3) . .
C29 C28 N6 119.8(3) . .
C27 C28 N6 118.9(3) . .
C28 C29 C30 119.0(3) . .
C28 C29 H29 120.5 . .
C30 C29 H29 120.5 . .
C29 C30 C25 121.2(3) . .
C29 C30 H30 119.4 . .
C25 C30 H30 119.4 . .
N5 C31 N6 110.4(3) . .
N5 C31 H31 124.8 . .
N6 C31 H31 124.8 . .
C33 C32 N6 105.6(3) . .
C33 C32 H32 127.2 . .
N6 C32 H32 127.2 . .
C32 C33 N5 110.1(3) . .
C32 C33 H33 125.0 . .
N5 C33 H33 125.0 . .
O2 C34 O1 122.0(3) . .
O2 C34 C35 120.7(3) . .
O1 C34 C35 117.3(3) . .
C36 C35 C40 118.9(3) . .
C36 C35 C34 118.4(3) . .
C40 C35 C34 122.6(3) . .
C35 C36 C37 120.7(3) . .
C35 C36 H36 119.6 . .
C37 C36 H36 119.6 . .
C36 C37 C38 121.1(3) . .
C36 C37 H37 119.4 . .
C38 C37 H37 119.4 . .
C37 C38 C39 117.9(3) . .
C37 C38 C41 119.6(3) . .
C39 C38 C41 122.5(3) . .
C40 C39 C38 121.2(3) . .
C40 C39 H39 119.4 . .
C38 C39 H39 119.4 . .
C35 C40 C39 120.1(3) . .
C35 C40 H40 120.0 . .
C39 C40 H40 120.0 . .
C46 C41 C42 118.0(3) . .
C46 C41 C38 122.1(3) . .
C42 C41 C38 119.9(3) . .
C43 C42 C41 121.6(4) . .
C43 C42 H42 119.2 . .
C41 C42 H42 119.2 . .
C42 C43 C44 120.1(4) . .
C42 C43 H43 120.0 . .
C44 C43 H43 120.0 . .
C45 C44 C43 118.4(3) . .
C45 C44 C47 120.9(4) . .
C43 C44 C47 120.6(4) . .
C44 C45 C46 121.2(4) . .
C44 C45 H45 119.4 . .
C46 C45 H45 119.4 . .
C41 C46 C45 120.7(4) . .
C41 C46 H46 119.7 . .
C45 C46 H46 119.7 . .
O4 C47 O3 116.9(8) . .
O4 C47 O4' 32.3(7) . .
O3 C47 O4' 127.2(4) . .
O4 C47 C44 123.1(6) . .
O3 C47 C44 116.2(4) . .
O4' C47 C44 115.0(5) . .
O5 C48 N7 124.6(4) . .
O5 C48 H48 117.7 . .
N7 C48 H48 117.7 . .
N7 C49 H49A 109.5 . .
N7 C49 H49B 109.5 . .
H49A C49 H49B 109.5 . .
N7 C49 H49C 109.5 . .
H49A C49 H49C 109.5 . .
H49B C49 H49C 109.5 . .
N7 C50 H50A 109.5 . .
N7 C50 H50B 109.5 . .
H50A C50 H50B 109.5 . .
N7 C50 H50C 109.5 . .
H50A C50 H50C 109.5 . .
H50B C50 H50C 109.5 . .
C1 N1 C3 105.8(3) . .
C1 N1 Co1 128.0(2) . .
C3 N1 Co1 126.2(2) . .
C1 N2 C2 106.7(3) . .
C1 N2 C4 126.3(3) . .
C2 N2 C4 126.9(3) . .
C22 N3 C24 105.9(3) . .
C22 N3 Co1 123.8(2) . 1_654
C24 N3 Co1 128.9(2) . 1_654
C22 N4 C23 107.2(3) . .
C22 N4 C19 123.9(3) . .
C23 N4 C19 128.5(3) . .
C31 N5 C33 106.0(3) . .
C31 N5 Co1 124.0(2) . 2_756
C33 N5 Co1 128.1(2) . 2_756
C31 N6 C32 107.9(3) . .
C31 N6 C28 125.2(3) . .
C32 N6 C28 126.8(3) . .
C48 N7 C50 121.1(4) . .
C48 N7 C49 121.5(4) . .
C50 N7 C49 117.3(4) . .
C34 O1 Co1 98.3(2) . .
C47 O3 Co1 124.3(3) . 1_454

loop_
_geom_bond_atom_site_label_1
_geom_bond_atom_site_label_2
_geom_bond_distance
_geom_bond_site_symmetry_2
Co1 O3 2.015(3) 1_656
Co1 O1 2.105(3) .
Co1 N3 2.123(3) 1_456
Co1 N1 2.127(3) .
Co1 N5 2.137(3) 2_746
C1 N1 1.322(4) .
C1 N2 1.364(4) .
C1 H1 0.9500 .
C2 C3 1.363(5) .
C2 N2 1.390(4) .
C2 H2 0.9500 .
C3 N1 1.380(4) .
C3 H3 0.9500 .
C4 C5 1.381(5) .
C4 C9 1.394(5) .
C4 N2 1.435(4) .
C5 C6 1.390(5) .
C5 H5 0.9500 .
C6 C7 1.404(5) .
C6 H6 0.9500 .
C7 C8 1.402(5) .
C7 C10 1.488(5) .
C8 C9 1.375(5) .
C8 H8 0.9500 .
C9 H9 0.9500 .
C10 C11 1.409(5) .
C10 C15 1.413(5) .
C11 C12 1.385(5) .
C11 H11 0.9500 .
C12 C13 1.403(5) .
C12 C16 1.490(5) .
C13 C14 1.396(5) .
C13 H13 0.9500 .
C14 C15 1.396(5) .
C14 C25 1.491(4) .
C15 H15 0.9500 .
C16 C17 1.393(5) .
C16 C21 1.404(5) .
C17 C18 1.386(5) .
C17 H17 0.9500 .
C18 C19 1.393(5) .
C18 H18 0.9500 .
C19 C20 1.386(5) .
C19 N4 1.438(4) .
C20 C21 1.382(5) .
C20 H20 0.9500 .
C21 H21 0.9500 .
C22 N3 1.326(4) .
C22 N4 1.364(4) .
C22 H22 0.9500 .
C23 C24 1.352(5) .
C23 N4 1.379(4) .
C23 H23 0.9500 .
C24 N3 1.381(4) .
C24 H24 0.9500 .
C25 C30 1.398(5) .
C25 C26 1.399(5) .
C26 C27 1.387(5) .
C26 H26 0.9500 .
C27 C28 1.390(5) .
C27 H27 0.9500 .
C28 C29 1.382(5) .
C28 N6 1.443(4) .
C29 C30 1.395(5) .
C29 H29 0.9500 .
C30 H30 0.9500 .
C31 N5 1.325(4) .
C31 N6 1.359(4) .
C31 H31 0.9500 .
C32 C33 1.359(5) .
C32 N6 1.379(5) .
C32 H32 0.9500 .
C33 N5 1.383(5) .
C33 H33 0.9500 .
C34 O2 1.253(4) .
C34 O1 1.275(4) .
C34 C35 1.505(5) .
C35 C36 1.384(5) .
C35 C40 1.394(5) .
C36 C37 1.391(5) .
C36 H36 0.9500 .
C37 C38 1.392(5) .
C37 H37 0.9500 .
C38 C39 1.396(5) .
C38 C41 1.496(5) .
C39 C40 1.396(5) .
C39 H39 0.9500 .
C40 H40 0.9500 .
C41 C46 1.390(5) .
C41 C42 1.396(5) .
C42 C43 1.388(5) .
C42 H42 0.9500 .
C43 C44 1.400(6) .
C43 H43 0.9500 .
C44 C45 1.388(5) .
C44 C47 1.512(5) .
C45 C46 1.393(5) .
C45 H45 0.9500 .
C46 H46 0.9500 .
C47 O4 1.097(9) .
C47 O3 1.257(6) .
C47 O4' 1.444(19) .
C48 O5 1.237(5) .
C48 N7 1.335(5) .
C48 H48 0.9500 .
C49 N7 1.447(6) .
C49 H49A 0.9800 .
C49 H49B 0.9800 .
C49 H49C 0.9800 .
C50 N7 1.441(5) .
C50 H50A 0.9800 .
C50 H50B 0.9800 .
C50 H50C 0.9800 .
N3 Co1 2.123(3) 1_654
N5 Co1 2.137(3) 2_756
O3 Co1 2.015(3) 1_454
O1W O1W 1.648(12) 3_775

loop_
_geom_torsion_atom_site_label_1
_geom_torsion_atom_site_label_2
_geom_torsion_atom_site_label_3
_geom_torsion_atom_site_label_4
_geom_torsion
_geom_torsion_site_symmetry_1
_geom_torsion_site_symmetry_4
N2 C2 C3 N1 1.1(4) . .
C9 C4 C5 C6 1.6(5) . .
N2 C4 C5 C6 -176.9(3) . .
C4 C5 C6 C7 0.1(5) . .
C5 C6 C7 C8 -1.4(5) . .
C5 C6 C7 C10 178.0(3) . .
C6 C7 C8 C9 1.1(5) . .
C10 C7 C8 C9 -178.3(3) . .
C7 C8 C9 C4 0.5(5) . .
C5 C4 C9 C8 -1.9(5) . .
N2 C4 C9 C8 176.6(3) . .
C8 C7 C10 C11 158.2(3) . .
C6 C7 C10 C11 -21.2(5) . .
C8 C7 C10 C15 -18.4(5) . .
C6 C7 C10 C15 162.2(3) . .
C15 C10 C11 C12 2.0(5) . .
C7 C10 C11 C12 -174.7(3) . .
C10 C11 C12 C13 -0.3(5) . .
C10 C11 C12 C16 178.2(3) . .
C11 C12 C13 C14 -1.2(5) . .
C16 C12 C13 C14 -179.8(3) . .
C12 C13 C14 C15 0.9(5) . .
C12 C13 C14 C25 -178.2(3) . .
C13 C14 C15 C10 0.9(5) . .
C25 C14 C15 C10 179.9(3) . .
C11 C10 C15 C14 -2.3(5) . .
C7 C10 C15 C14 174.4(3) . .
C11 C12 C16 C17 63.9(5) . .
C13 C12 C16 C17 -117.5(4) . .
C11 C12 C16 C21 -120.1(4) . .
C13 C12 C16 C21 58.4(4) . .
C21 C16 C17 C18 -2.5(5) . .
C12 C16 C17 C18 173.5(3) . .
C16 C17 C18 C19 -0.9(5) . .
C17 C18 C19 C20 4.1(5) . .
C17 C18 C19 N4 -172.5(3) . .
C18 C19 C20 C21 -3.6(5) . .
N4 C19 C20 C21 173.0(3) . .
C19 C20 C21 C16 0.0(6) . .
C17 C16 C21 C20 3.0(5) . .
C12 C16 C21 C20 -173.1(3) . .
N4 C23 C24 N3 0.8(4) . .
C15 C14 C25 C30 -36.9(5) . .
C13 C14 C25 C30 142.1(3) . .
C15 C14 C25 C26 145.0(3) . .
C13 C14 C25 C26 -36.0(5) . .
C30 C25 C26 C27 -0.7(5) . .
C14 C25 C26 C27 177.5(3) . .
C25 C26 C27 C28 0.3(5) . .
C26 C27 C28 C29 0.2(5) . .
C26 C27 C28 N6 -179.5(3) . .
C27 C28 C29 C30 -0.3(5) . .
N6 C28 C29 C30 179.5(3) . .
C28 C29 C30 C25 -0.2(5) . .
C26 C25 C30 C29 0.7(5) . .
C14 C25 C30 C29 -177.5(3) . .
N6 C32 C33 N5 0.3(5) . .
O2 C34 C35 C36 -164.2(3) . .
O1 C34 C35 C36 18.2(5) . .
O2 C34 C35 C40 19.4(5) . .
O1 C34 C35 C40 -158.2(3) . .
C40 C35 C36 C37 2.2(5) . .
C34 C35 C36 C37 -174.3(3) . .
C35 C36 C37 C38 -0.7(5) . .
C36 C37 C38 C39 -1.1(5) . .
C36 C37 C38 C41 179.0(3) . .
C37 C38 C39 C40 1.4(6) . .
C41 C38 C39 C40 -178.7(3) . .
C36 C35 C40 C39 -1.9(6) . .
C34 C35 C40 C39 174.4(3) . .
C38 C39 C40 C35 0.2(6) . .
C37 C38 C41 C46 150.2(4) . .
C39 C38 C41 C46 -29.7(5) . .
C37 C38 C41 C42 -28.5(5) . .
C39 C38 C41 C42 151.5(4) . .
C46 C41 C42 C43 -0.8(5) . .
C38 C41 C42 C43 178.0(3) . .
C41 C42 C43 C44 0.5(6) . .
C42 C43 C44 C45 0.8(6) . .
C42 C43 C44 C47 -177.1(4) . .
C43 C44 C45 C46 -1.8(6) . .
C47 C44 C45 C46 176.1(4) . .
C42 C41 C46 C45 -0.2(5) . .
C38 C41 C46 C45 -178.9(3) . .
C44 C45 C46 C41 1.5(6) . .
C45 C44 C47 O4 -6.4(18) . .
C43 C44 C47 O4 171.4(17) . .
C45 C44 C47 O3 -163.7(4) . .
C43 C44 C47 O3 14.1(6) . .
C45 C44 C47 O4' 29.6(10) . .
C43 C44 C47 O4' -152.6(9) . .
N2 C1 N1 C3 0.3(4) . .
N2 C1 N1 Co1 178.5(2) . .
C2 C3 N1 C1 -0.9(4) . .
C2 C3 N1 Co1 -179.1(2) . .
O3 Co1 N1 C1 46.5(3) 1_656 .
O1 Co1 N1 C1 -137.4(3) . .
N3 Co1 N1 C1 136.6(3) 1_456 .
N5 Co1 N1 C1 -58.6(5) 2_746 .
O3 Co1 N1 C3 -135.7(3) 1_656 .
O1 Co1 N1 C3 40.4(3) . .
N3 Co1 N1 C3 -45.6(3) 1_456 .
N5 Co1 N1 C3 119.2(4) 2_746 .
N1 C1 N2 C2 0.3(4) . .
N1 C1 N2 C4 178.7(3) . .
C3 C2 N2 C1 -0.9(4) . .
C3 C2 N2 C4 -179.2(3) . .
C5 C4 N2 C1 26.9(5) . .
C9 C4 N2 C1 -151.6(3) . .
C5 C4 N2 C2 -155.0(3) . .
C9 C4 N2 C2 26.4(5) . .
N4 C22 N3 C24 -0.4(4) . .
N4 C22 N3 Co1 166.7(2) . 1_654
C23 C24 N3 C22 -0.2(4) . .
C23 C24 N3 Co1 -166.4(3) . 1_654
N3 C22 N4 C23 0.9(4) . .
N3 C22 N4 C19 173.9(3) . .
C24 C23 N4 C22 -1.0(4) . .
C24 C23 N4 C19 -173.6(3) . .
C20 C19 N4 C22 -132.0(4) . .
C18 C19 N4 C22 44.6(5) . .
C20 C19 N4 C23 39.5(5) . .
C18 C19 N4 C23 -144.0(4) . .
N6 C31 N5 C33 -0.4(4) . .
N6 C31 N5 Co1 -165.6(2) . 2_756
C32 C33 N5 C31 0.0(4) . .
C32 C33 N5 Co1 164.5(3) . 2_756
N5 C31 N6 C32 0.6(4) . .
N5 C31 N6 C28 177.1(3) . .
C33 C32 N6 C31 -0.5(4) . .
C33 C32 N6 C28 -177.0(3) . .
C29 C28 N6 C31 45.0(5) . .
C27 C28 N6 C31 -135.2(4) . .
C29 C28 N6 C32 -139.1(4) . .
C27 C28 N6 C32 40.6(5) . .
O5 C48 N7 C50 -179.0(4) . .
O5 C48 N7 C49 3.9(6) . .
O2 C34 O1 Co1 -5.5(4) . .
C35 C34 O1 Co1 172.1(3) . .
O3 Co1 O1 C34 149.1(14) 1_656 .
N3 Co1 O1 C34 -166.4(2) 1_456 .
N1 Co1 O1 C34 89.8(2) . .
N5 Co1 O1 C34 -76.1(2) 2_746 .
O4 C47 O3 Co1 15.8(15) . 1_454
O4' C47 O3 Co1 -20.6(12) . 1_454
C44 C47 O3 Co1 174.5(2) . 1_454
